data_7002577
loop_
_publ_author_name
'Shen, Miao'
'Zhang, Wenjuan'
'Nomura, Kotohiro'
'Sun, Wen-Hua'

_publ_section_title
;
 Synthesis and characterization of organoaluminum compounds containing
 quinolin-8-amine derivatives and their catalytic behaviour for
 ring-opening polymerization of \e-caprolactone
;
_journal_issue 41
_journal_name_full 'Dalton Transactions'
_journal_page_first 9000
_journal_page_last 9009
_journal_paper_doi 10.1039/b910155a
_journal_year 2009
_chemical_formula_moiety C32H34AlN4O
_chemical_formula_sum 'C32 H34 Al N4 O'
_chemical_formula_weight 517.61
_chemical_name_systematic
;
?
;
_space_group_IT_number 2
_symmetry_cell_setting triclinic
_symmetry_space_group_name_Hall '-P 1'
_symmetry_space_group_name_H-M 'P -1'
_atom_sites_solution_hydrogens geom
_atom_sites_solution_primary direct
_atom_sites_solution_secondary difmap
_audit_creation_method SHELXL-97
_cell_angle_alpha 76.24(3)
_cell_angle_beta 82.70(3)
_cell_angle_gamma 86.28(3)
_cell_formula_units_Z 4
_cell_length_a 8.1654(16)
_cell_length_b 18.808(4)
_cell_length_c 21.754(4)
_cell_measurement_temperature 446(2)
_cell_measurement_theta_max 27.50
_cell_measurement_theta_min 1.64
_cell_volume 3216.6(12)
_computing_cell_refinement 'Siemens SMART & SAINT'
_computing_data_collection 'Siemens SMART'
_computing_data_reduction 'Siemens XPREP'
_computing_molecular_graphics 'Bruker SHELXTL'
_computing_publication_material 'Bruker SHELXTL'
_computing_structure_refinement 'Siemens SHELXTL'
_computing_structure_solution 'Siemens SHELXTL'
_diffrn_ambient_temperature 446(2)
_diffrn_measured_fraction_theta_full 0.995
_diffrn_measured_fraction_theta_max 0.995
_diffrn_measurement_device_type 'Bruker P4'
_diffrn_measurement_method '\w scans'
_diffrn_radiation_monochromator graphite
_diffrn_radiation_source 'fine-focus sealed tube'
_diffrn_radiation_type MoK\a
_diffrn_radiation_wavelength 0.71073
_diffrn_reflns_av_R_equivalents 0.0618
_diffrn_reflns_av_sigmaI/netI 0.0727
_diffrn_reflns_limit_h_max 10
_diffrn_reflns_limit_h_min -10
_diffrn_reflns_limit_k_max 24
_diffrn_reflns_limit_k_min -23
_diffrn_reflns_limit_l_max 28
_diffrn_reflns_limit_l_min -26
_diffrn_reflns_number 40032
_diffrn_reflns_theta_full 27.50
_diffrn_reflns_theta_max 27.50
_diffrn_reflns_theta_min 1.64
_diffrn_standards_decay_% 0
_diffrn_standards_interval_count 0
_diffrn_standards_interval_time .
_diffrn_standards_number 0
_exptl_absorpt_coefficient_mu 0.091
_exptl_absorpt_correction_T_max 0.9946
_exptl_absorpt_correction_T_min 0.9690
_exptl_absorpt_correction_type empirical
_exptl_absorpt_process_details 'SADABS (Sheldrick, 1996)'
_exptl_crystal_colour yellow
_exptl_crystal_density_diffrn 1.069
_exptl_crystal_density_method 'not measured'
_exptl_crystal_description plate
_exptl_crystal_F_000 1100
_exptl_crystal_size_max 0.35
_exptl_crystal_size_mid 0.23
_exptl_crystal_size_min 0.06
_refine_diff_density_max 0.324
_refine_diff_density_min -0.492
_refine_diff_density_rms 0.059
_refine_ls_extinction_method none
_refine_ls_goodness_of_fit_ref 1.040
_refine_ls_hydrogen_treatment constr
_refine_ls_matrix_type full
_refine_ls_number_parameters 705
_refine_ls_number_reflns 14700
_refine_ls_number_restraints 32
_refine_ls_restrained_S_all 1.042
_refine_ls_R_factor_gt 0.0765
_refine_ls_shift/su_max 0.001
_refine_ls_shift/su_mean 0.000
_refine_ls_structure_factor_coef Fsqd
_refine_ls_weighting_details 'calc w=1/[\s^2^(Fo^2^)+(0.1016P)^2^+0.7790P] where P=(Fo^2^+2Fc^2^)/3'
_refine_ls_weighting_scheme calc
_refine_ls_wR_factor_gt 0.2009
_refine_ls_wR_factor_ref 0.2201
_reflns_number_gt 10562
_reflns_number_total 14700
_reflns_threshold_expression >2sigma(I)
_cod_data_source_file b910155a.txt
_cod_data_source_block C7
_cod_depositor_comments
;
The following automatic conversions were performed:
'_symmetry_cell_setting' value 'Triclinic' changed to 'triclinic'
according to '/home/saulius/struct/CIF-dictionaries/cif_core.dic'
dictionary named 'cif_core.dic' version 2.4.1 from 2010-06-29.

Automatic conversion script
Id: cif_fix_enum 1527 2010-12-29 10:47:43Z saulius 
;
_cod_original_cell_volume 3216.8(11)
_cod_original_sg_symbol_H-M P-1
_cod_database_code 7002577
_refine_ls_r_factor_ref 0.1015

loop_
_symmetry_equiv_pos_as_xyz
'x, y, z'
'-x, -y, -z'

loop_
_atom_site_label
_atom_site_type_symbol
_atom_site_fract_x
_atom_site_fract_y
_atom_site_fract_z
_atom_site_U_iso_or_equiv
_atom_site_adp_type
_atom_site_occupancy
_atom_site_symmetry_multiplicity
_atom_site_calc_flag
_atom_site_refinement_flags
_atom_site_disorder_assembly
_atom_site_disorder_group
Al1 Al 0.79335(9) 0.15572(4) 0.43199(3) 0.03322(18) Uani 1 1 d . . .
O1A O 0.0689(2) 0.81662(9) 0.14420(8) 0.0369(4) Uani 1 1 d . . .
O1 O 0.9375(2) 0.20355(9) 0.37028(8) 0.0380(4) Uani 1 1 d . . .
Al1A Al 0.19033(9) 0.89619(4) 0.11700(3) 0.03239(18) Uani 1 1 d . . .
N1 N 0.7983(2) 0.05843(11) 0.49264(10) 0.0334(4) Uani 1 1 d . . .
N1A N 0.1764(2) 0.98748(11) 0.04821(9) 0.0333(4) Uani 1 1 d . . .
N2A N -0.0102(2) 0.95703(11) 0.15039(9) 0.0325(4) Uani 1 1 d . . .
N2 N 0.9472(3) 0.16867(11) 0.49758(10) 0.0347(5) Uani 1 1 d . . .
N3A N 0.3299(3) 0.86772(12) 0.04384(10) 0.0371(5) Uani 1 1 d . . .
N3 N 0.7058(3) 0.09264(11) 0.38393(10) 0.0358(5) Uani 1 1 d . . .
N4 N 0.6052(3) -0.01951(12) 0.38697(11) 0.0395(5) Uani 1 1 d . . .
H4A H 0.5804 -0.0648 0.4003 0.047 Uiso 1 1 calc R . .
C19A C -0.0519(3) 0.79773(13) 0.19215(11) 0.0339(5) Uani 1 1 d . . .
C9 C 0.8533(3) 0.05239(13) 0.55016(11) 0.0332(5) Uani 1 1 d . . .
C18A C -0.1469(3) 0.85199(13) 0.21800(12) 0.0341(5) Uani 1 1 d . . .
C10A C 0.3586(3) 0.92361(14) -0.00927(11) 0.0359(5) Uani 1 1 d . . .
N4A N 0.4626(3) 0.90819(13) -0.05650(10) 0.0399(5) Uani 1 1 d . . .
H4AA H 0.4931 0.9364 -0.0930 0.048 Uiso 1 1 calc R . .
C9A C 0.0867(3) 1.04643(13) 0.06111(11) 0.0327(5) Uani 1 1 d . . .
C18 C 1.0998(3) 0.26571(13) 0.42455(12) 0.0360(5) Uani 1 1 d . . .
C8A C -0.0162(3) 1.03269(13) 0.11932(12) 0.0339(5) Uani 1 1 d . . .
C1 C 0.7279(3) 0.00200(13) 0.48032(12) 0.0360(5) Uani 1 1 d . . .
C17A C -0.1299(3) 0.92904(13) 0.19239(11) 0.0352(5) Uani 1 1 d . . .
H17A H -0.2095 0.9609 0.2068 0.042 Uiso 1 1 calc R . .
C2A C 0.2872(3) 1.06031(15) -0.05200(12) 0.0397(6) Uani 1 1 d . . .
H2AA H 0.3561 1.0640 -0.0900 0.048 Uiso 1 1 calc R . .
C20 C 1.1169(3) 0.29629(13) 0.30845(12) 0.0364(5) Uani 1 1 d . . .
C19 C 1.0462(3) 0.25413(13) 0.36845(12) 0.0361(5) Uani 1 1 d . . .
C7 C 0.9908(3) 0.11349(15) 0.61300(12) 0.0414(6) Uani 1 1 d . . .
H7A H 1.0435 0.1536 0.6184 0.050 Uiso 1 1 calc R . .
C22A C -0.3151(3) 0.76025(14) 0.29296(12) 0.0383(6) Uani 1 1 d . A .
C11A C 0.5101(3) 0.83686(15) -0.03350(12) 0.0385(6) Uani 1 1 d . . .
C4 C 0.8360(3) -0.01111(13) 0.59880(12) 0.0373(6) Uani 1 1 d . . .
C4A C 0.0915(3) 1.11519(13) 0.01815(12) 0.0356(5) Uani 1 1 d . . .
C17 C 1.0561(3) 0.21858(13) 0.48581(12) 0.0376(5) Uani 1 1 d . . .
H17B H 1.1097 0.2242 0.5195 0.045 Uiso 1 1 calc R . .
C20A C -0.0934(3) 0.72370(13) 0.21627(12) 0.0374(6) Uani 1 1 d . . .
C11 C 0.5784(3) 0.02783(15) 0.32979(13) 0.0391(6) Uani 1 1 d . . .
C1A C 0.2735(3) 0.99289(14) -0.00687(11) 0.0355(5) Uani 1 1 d . . .
C21 C 1.2282(3) 0.34883(14) 0.30956(13) 0.0403(6) Uani 1 1 d . . .
H21A H 1.2742 0.3763 0.2705 0.048 Uiso 1 1 calc R . .
C23A C -0.2749(3) 0.83157(14) 0.26818(12) 0.0373(5) Uani 1 1 d . . .
H23A H -0.3340 0.8680 0.2849 0.045 Uiso 1 1 calc R . .
C3A C 0.1977(3) 1.12035(15) -0.03925(12) 0.0407(6) Uani 1 1 d . . .
H3AA H 0.2070 1.1651 -0.0687 0.049 Uiso 1 1 calc R . .
C23 C 1.2134(3) 0.32062(13) 0.42180(13) 0.0380(6) Uani 1 1 d . . .
H23B H 1.2456 0.3275 0.4594 0.046 Uiso 1 1 calc R . .
C7A C -0.1101(3) 1.08938(14) 0.13712(13) 0.0405(6) Uani 1 1 d . . .
H7AA H -0.1765 1.0817 0.1760 0.049 Uiso 1 1 calc R . .
C8 C 0.9323(3) 0.11463(14) 0.55595(11) 0.0361(5) Uani 1 1 d . . .
C16 C 0.6382(3) 0.09759(14) 0.32763(12) 0.0374(5) Uani 1 1 d . . .
C3 C 0.7582(3) -0.07030(14) 0.58477(14) 0.0424(6) Uani 1 1 d . . .
H3A H 0.7428 -0.1136 0.6158 0.051 Uiso 1 1 calc R . .
C21A C -0.2217(3) 0.70850(14) 0.26490(12) 0.0403(6) Uani 1 1 d . . .
H21B H -0.2484 0.6597 0.2804 0.048 Uiso 1 1 calc R . .
C22 C 1.2770(3) 0.36391(13) 0.36451(13) 0.0382(6) Uani 1 1 d . . .
C2 C 0.7064(3) -0.06424(14) 0.52675(13) 0.0395(6) Uani 1 1 d . . .
H2A H 0.6574 -0.1033 0.5178 0.047 Uiso 1 1 calc R . .
C32A C 0.3417(3) 0.90448(16) 0.17700(12) 0.0429(6) Uani 1 1 d . . .
H32A H 0.4440 0.8786 0.1681 0.064 Uiso 1 1 calc R . .
H32B H 0.2937 0.8837 0.2196 0.064 Uiso 1 1 calc R . .
H32C H 0.3622 0.9552 0.1729 0.064 Uiso 1 1 calc R . .
C5A C -0.0088(3) 1.17234(14) 0.03736(13) 0.0424(6) Uani 1 1 d . . .
H5AA H -0.0101 1.2189 0.0105 0.051 Uiso 1 1 calc R . .
C24 C 1.0653(3) 0.28733(15) 0.24536(12) 0.0417(6) Uani 1 1 d . . .
C32 C 0.6029(3) 0.21685(14) 0.45518(14) 0.0442(6) Uani 1 1 d . . .
H32D H 0.5184 0.2163 0.4284 0.066 Uiso 1 1 calc R . .
H32E H 0.6364 0.2662 0.4497 0.066 Uiso 1 1 calc R . .
H32F H 0.5605 0.1980 0.4989 0.066 Uiso 1 1 calc R . .
C16A C 0.4310(3) 0.81097(14) 0.02903(12) 0.0379(6) Uani 1 1 d . . .
C10 C 0.6784(3) 0.02154(13) 0.41621(12) 0.0359(5) Uani 1 1 d . . .
C5 C 0.8973(3) -0.01055(15) 0.65680(13) 0.0435(6) Uani 1 1 d . . .
H5A H 0.8884 -0.0516 0.6905 0.052 Uiso 1 1 calc R . .
C25 C 1.3965(3) 0.42488(14) 0.35831(13) 0.0423(6) Uani 1 1 d . . .
C6A C -0.1041(3) 1.15938(15) 0.09553(14) 0.0451(6) Uani 1 1 d . . .
H6AA H -0.1663 1.1980 0.1077 0.054 Uiso 1 1 calc R . .
C12 C 0.5004(3) 0.01740(16) 0.27907(13) 0.0432(6) Uani 1 1 d . . .
H12A H 0.4602 -0.0280 0.2798 0.052 Uiso 1 1 calc R . .
C12A C 0.6240(3) 0.79157(17) -0.06128(14) 0.0475(7) Uani 1 1 d . . .
H12B H 0.6763 0.8078 -0.1024 0.057 Uiso 1 1 calc R . .
C24A C 0.0051(4) 0.66153(14) 0.19124(13) 0.0445(6) Uani 1 1 d . . .
C15 C 0.6187(3) 0.15684(15) 0.27672(13) 0.0424(6) Uani 1 1 d . . .
H15A H 0.6554 0.2028 0.2761 0.051 Uiso 1 1 calc R . .
C25A C -0.4540(4) 0.73692(15) 0.34638(13) 0.0469(7) Uani 1 1 d D . .
C26 C 0.8874(4) 0.31773(16) 0.24097(14) 0.0492(7) Uani 1 1 d . . .
H26A H 0.8165 0.2915 0.2766 0.074 Uiso 1 1 calc R . .
H26B H 0.8516 0.3120 0.2021 0.074 Uiso 1 1 calc R . .
H26C H 0.8826 0.3687 0.2414 0.074 Uiso 1 1 calc R . .
C6 C 0.9690(4) 0.05024(16) 0.66290(13) 0.0457(7) Uani 1 1 d . . .
H6A H 1.0053 0.0501 0.7017 0.055 Uiso 1 1 calc R . .
C14 C 0.5421(3) 0.14502(17) 0.22663(14) 0.0472(7) Uani 1 1 d . . .
H14A H 0.5286 0.1833 0.1915 0.057 Uiso 1 1 calc R . .
C15A C 0.4661(3) 0.74123(16) 0.06485(15) 0.0475(7) Uani 1 1 d . . .
H15B H 0.4152 0.7246 0.1061 0.057 Uiso 1 1 calc R . .
C27 C 1.0782(4) 0.20706(16) 0.24014(14) 0.0485(7) Uani 1 1 d . . .
H27A H 1.1900 0.1886 0.2433 0.073 Uiso 1 1 calc R . .
H27B H 1.0466 0.2040 0.1998 0.073 Uiso 1 1 calc R . .
H27C H 1.0062 0.1784 0.2740 0.073 Uiso 1 1 calc R . .
C13 C 0.4847(3) 0.07499(17) 0.22887(14) 0.0470(7) Uani 1 1 d . . .
H13A H 0.4345 0.0682 0.1947 0.056 Uiso 1 1 calc R . .
C29 C 1.4257(4) 0.43638(16) 0.42306(15) 0.0540(8) Uani 1 1 d . . .
H29A H 1.4705 0.3919 0.4479 0.081 Uiso 1 1 calc R . .
H29B H 1.3228 0.4497 0.4449 0.081 Uiso 1 1 calc R . .
H29C H 1.5021 0.4748 0.4172 0.081 Uiso 1 1 calc R . .
C14A C 0.5798(4) 0.69774(17) 0.03642(16) 0.0538(7) Uani 1 1 d . . .
H14B H 0.6064 0.6509 0.0593 0.065 Uiso 1 1 calc R . .
C26A C 0.0113(4) 0.67459(16) 0.11804(14) 0.0519(7) Uani 1 1 d . . .
H26D H 0.0570 0.7214 0.0982 0.078 Uiso 1 1 calc R . .
H26E H -0.0984 0.6737 0.1069 0.078 Uiso 1 1 calc R . .
H26F H 0.0792 0.6368 0.1037 0.078 Uiso 1 1 calc R . .
C30 C 1.3253(4) 0.49677(15) 0.31956(17) 0.0610(9) Uani 1 1 d . . .
H30A H 1.3060 0.4904 0.2786 0.091 Uiso 1 1 calc R . .
H30B H 1.4024 0.5348 0.3140 0.091 Uiso 1 1 calc R . .
H30C H 1.2230 0.5100 0.3418 0.091 Uiso 1 1 calc R . .
C27A C 0.1807(4) 0.65777(17) 0.21035(15) 0.0539(7) Uani 1 1 d . . .
H27D H 0.1753 0.6496 0.2558 0.081 Uiso 1 1 calc R . .
H27E H 0.2333 0.7031 0.1907 0.081 Uiso 1 1 calc R . .
H27F H 0.2432 0.6182 0.1965 0.081 Uiso 1 1 calc R . .
C13A C 0.6560(4) 0.72220(18) -0.02573(16) 0.0556(8) Uani 1 1 d . . .
H13B H 0.7301 0.6909 -0.0435 0.067 Uiso 1 1 calc R . .
C31 C 1.5631(4) 0.40563(18) 0.32369(16) 0.0575(8) Uani 1 1 d . . .
H31A H 1.5468 0.3984 0.2827 0.086 Uiso 1 1 calc R . .
H31B H 1.6098 0.3615 0.3484 0.086 Uiso 1 1 calc R . .
H31C H 1.6368 0.4449 0.3183 0.086 Uiso 1 1 calc R . .
C28 C 1.1745(4) 0.33078(18) 0.18685(14) 0.0574(8) Uani 1 1 d . . .
H28A H 1.2870 0.3127 0.1882 0.086 Uiso 1 1 calc R . .
H28B H 1.1682 0.3818 0.1875 0.086 Uiso 1 1 calc R . .
H28C H 1.1361 0.3248 0.1485 0.086 Uiso 1 1 calc R . .
C28A C -0.0687(5) 0.58615(16) 0.22074(16) 0.0627(9) Uani 1 1 d . . .
H28D H -0.0733 0.5762 0.2663 0.094 Uiso 1 1 calc R . .
H28E H -0.0008 0.5491 0.2052 0.094 Uiso 1 1 calc R . .
H28F H -0.1783 0.5861 0.2091 0.094 Uiso 1 1 calc R . .
C29A C -0.5504(5) 0.8023(2) 0.36592(18) 0.0769(11) Uani 1 1 d . A .
H29D H -0.4810 0.8438 0.3556 0.115 Uiso 1 1 calc R . .
H29E H -0.5843 0.7900 0.4110 0.115 Uiso 1 1 calc R . .
H29F H -0.6461 0.8140 0.3435 0.115 Uiso 1 1 calc R . .
C30A C -0.3951(9) 0.6836(5) 0.4028(3) 0.074(3) Uani 0.72(2) 1 d PDU A 1
H30D H -0.3357 0.6433 0.3891 0.111 Uiso 0.72(2) 1 calc PR A 1
H30E H -0.4883 0.6657 0.4329 0.111 Uiso 0.72(2) 1 calc PR A 1
H30F H -0.3236 0.7076 0.4226 0.111 Uiso 0.72(2) 1 calc PR A 1
C30' C -0.358(2) 0.7260(19) 0.4043(6) 0.086(6) Uani 0.28(2) 1 d PDU A 2
H30G H -0.2803 0.6855 0.4046 0.129 Uiso 0.28(2) 1 calc PR A 2
H30H H -0.4339 0.7162 0.4426 0.129 Uiso 0.28(2) 1 calc PR A 2
H30I H -0.3003 0.7696 0.4019 0.129 Uiso 0.28(2) 1 calc PR A 2
C31A C -0.5908(6) 0.7038(3) 0.3178(2) 0.0700(17) Uani 0.750(8) 1 d PDU A 1
H31D H -0.5454 0.6616 0.3031 0.105 Uiso 0.750(8) 1 calc PR A 1
H31E H -0.6285 0.7398 0.2828 0.105 Uiso 0.750(8) 1 calc PR A 1
H31F H -0.6819 0.6897 0.3501 0.105 Uiso 0.750(8) 1 calc PR A 1
C31' C -0.500(2) 0.6556(6) 0.3543(8) 0.077(5) Uani 0.250(8) 1 d PDU A 2
H31G H -0.4081 0.6292 0.3368 0.116 Uiso 0.250(8) 1 calc PR A 2
H31H H -0.5940 0.6543 0.3321 0.116 Uiso 0.250(8) 1 calc PR A 2
H31I H -0.5264 0.6333 0.3987 0.116 Uiso 0.250(8) 1 calc PR A 2

loop_
_atom_site_aniso_label
_atom_site_aniso_U_11
_atom_site_aniso_U_22
_atom_site_aniso_U_33
_atom_site_aniso_U_23
_atom_site_aniso_U_13
_atom_site_aniso_U_12
Al1 0.0335(4) 0.0334(4) 0.0318(4) -0.0070(3) 0.0001(3) -0.0038(3)
O1A 0.0368(9) 0.0386(9) 0.0343(9) -0.0091(7) 0.0033(7) -0.0054(7)
O1 0.0406(10) 0.0407(9) 0.0325(9) -0.0069(7) -0.0009(7) -0.0116(8)
Al1A 0.0331(4) 0.0354(4) 0.0285(4) -0.0067(3) -0.0018(3) -0.0058(3)
N1 0.0327(10) 0.0305(10) 0.0355(11) -0.0074(8) 0.0016(8) -0.0020(8)
N1A 0.0319(10) 0.0381(11) 0.0292(10) -0.0064(8) -0.0007(8) -0.0062(8)
N2A 0.0352(11) 0.0331(10) 0.0287(10) -0.0052(8) -0.0034(8) -0.0065(8)
N2 0.0370(11) 0.0327(10) 0.0338(11) -0.0076(9) -0.0007(9) -0.0032(8)
N3A 0.0341(11) 0.0433(12) 0.0337(11) -0.0100(9) 0.0011(9) -0.0063(9)
N3 0.0358(11) 0.0381(11) 0.0331(11) -0.0088(9) 0.0009(9) -0.0049(9)
N4 0.0351(11) 0.0348(11) 0.0482(13) -0.0104(10) -0.0008(10) -0.0041(9)
C19A 0.0363(12) 0.0383(13) 0.0270(12) -0.0069(10) -0.0019(10) -0.0073(10)
C9 0.0300(12) 0.0352(12) 0.0326(13) -0.0061(10) -0.0013(10) 0.0010(10)
C18A 0.0339(12) 0.0368(12) 0.0314(12) -0.0077(10) -0.0011(10) -0.0065(10)
C10A 0.0357(13) 0.0453(14) 0.0272(12) -0.0074(10) -0.0034(10) -0.0099(11)
N4A 0.0354(11) 0.0573(14) 0.0271(11) -0.0099(10) 0.0002(9) -0.0086(10)
C9A 0.0325(12) 0.0345(12) 0.0321(12) -0.0069(10) -0.0066(10) -0.0066(10)
C18 0.0368(13) 0.0348(12) 0.0334(13) -0.0044(10) 0.0021(10) -0.0048(10)
C8A 0.0362(12) 0.0320(12) 0.0328(13) -0.0045(10) -0.0052(10) -0.0061(10)
C1 0.0292(12) 0.0344(12) 0.0427(14) -0.0088(11) 0.0019(10) -0.0014(10)
C17A 0.0382(13) 0.0356(12) 0.0310(12) -0.0067(10) -0.0017(10) -0.0047(10)
C2A 0.0389(13) 0.0512(15) 0.0278(12) -0.0041(11) -0.0038(10) -0.0126(12)
C20 0.0371(13) 0.0354(12) 0.0330(13) -0.0037(10) 0.0015(10) -0.0010(10)
C19 0.0399(13) 0.0308(12) 0.0360(13) -0.0074(10) 0.0026(11) -0.0039(10)
C7 0.0424(14) 0.0450(14) 0.0344(14) -0.0059(11) 0.0000(11) -0.0062(11)
C22A 0.0416(14) 0.0427(14) 0.0293(12) -0.0037(10) -0.0020(10) -0.0130(11)
C11A 0.0363(13) 0.0482(15) 0.0348(13) -0.0163(11) -0.0035(10) -0.0061(11)
C4 0.0313(12) 0.0358(13) 0.0383(14) -0.0012(11) 0.0053(10) 0.0011(10)
C4A 0.0341(12) 0.0369(13) 0.0367(13) -0.0062(10) -0.0087(10) -0.0079(10)
C17 0.0431(14) 0.0351(12) 0.0352(13) -0.0095(10) -0.0034(11) -0.0034(11)
C20A 0.0435(14) 0.0349(13) 0.0323(13) -0.0047(10) -0.0035(11) -0.0024(11)
C11 0.0309(12) 0.0443(14) 0.0447(15) -0.0194(12) 0.0017(11) 0.0011(10)
C1A 0.0320(12) 0.0483(14) 0.0275(12) -0.0085(10) -0.0049(9) -0.0095(11)
C21 0.0437(14) 0.0344(13) 0.0372(14) -0.0014(11) 0.0051(11) -0.0044(11)
C23A 0.0374(13) 0.0393(13) 0.0339(13) -0.0066(11) -0.0011(10) -0.0051(10)
C3A 0.0430(14) 0.0444(14) 0.0316(13) 0.0043(11) -0.0105(11) -0.0151(11)
C23 0.0388(13) 0.0343(12) 0.0399(14) -0.0077(11) -0.0003(11) -0.0047(10)
C7A 0.0422(14) 0.0367(13) 0.0421(15) -0.0101(11) -0.0001(11) -0.0041(11)
C8 0.0337(12) 0.0405(13) 0.0293(12) -0.0009(10) 0.0018(10) -0.0046(10)
C16 0.0321(12) 0.0441(14) 0.0367(13) -0.0125(11) -0.0001(10) -0.0029(10)
C3 0.0354(13) 0.0356(13) 0.0489(16) -0.0006(11) 0.0042(11) 0.0005(11)
C21A 0.0502(15) 0.0361(13) 0.0322(13) -0.0019(10) -0.0018(11) -0.0126(11)
C22 0.0396(13) 0.0283(12) 0.0441(15) -0.0057(10) 0.0003(11) -0.0023(10)
C2 0.0339(13) 0.0332(12) 0.0487(16) -0.0080(11) 0.0037(11) -0.0032(10)
C32A 0.0412(14) 0.0523(16) 0.0356(14) -0.0092(12) -0.0037(11) -0.0085(12)
C5A 0.0433(14) 0.0343(13) 0.0467(16) 0.0009(11) -0.0104(12) -0.0076(11)
C24 0.0439(15) 0.0436(14) 0.0332(13) -0.0033(11) 0.0033(11) -0.0055(12)
C32 0.0459(15) 0.0393(14) 0.0465(16) -0.0109(12) -0.0001(12) -0.0018(12)
C16A 0.0347(13) 0.0425(14) 0.0389(14) -0.0136(11) -0.0025(11) -0.0056(11)
C10 0.0341(12) 0.0341(12) 0.0385(13) -0.0108(10) 0.0036(10) -0.0015(10)
C5 0.0371(14) 0.0471(15) 0.0373(14) 0.0057(12) 0.0009(11) -0.0028(11)
C25 0.0466(15) 0.0319(13) 0.0457(15) -0.0055(11) 0.0026(12) -0.0096(11)
C6A 0.0453(15) 0.0387(14) 0.0517(17) -0.0103(12) -0.0068(13) -0.0044(12)
C12 0.0364(14) 0.0499(15) 0.0470(16) -0.0208(13) -0.0006(12) -0.0010(12)
C12A 0.0346(14) 0.0666(19) 0.0462(16) -0.0257(14) 0.0031(12) -0.0061(13)
C24A 0.0579(17) 0.0317(13) 0.0400(15) -0.0031(11) 0.0003(13) -0.0049(12)
C15 0.0422(14) 0.0436(14) 0.0429(15) -0.0139(12) -0.0031(12) -0.0027(11)
C25A 0.0529(17) 0.0473(15) 0.0367(14) -0.0047(12) 0.0079(12) -0.0194(13)
C26 0.0515(17) 0.0509(16) 0.0406(15) -0.0014(13) -0.0057(13) -0.0012(13)
C6 0.0489(16) 0.0561(17) 0.0279(13) -0.0014(12) -0.0035(11) -0.0042(13)
C14 0.0417(15) 0.0583(17) 0.0404(15) -0.0104(13) -0.0025(12) -0.0017(13)
C15A 0.0433(15) 0.0482(16) 0.0507(17) -0.0135(13) 0.0016(13) -0.0057(12)
C27 0.0464(16) 0.0577(17) 0.0417(15) -0.0165(13) 0.0030(12) -0.0009(13)
C13 0.0402(14) 0.0637(18) 0.0439(16) -0.0256(14) -0.0056(12) -0.0017(13)
C29 0.0624(19) 0.0418(15) 0.0578(19) -0.0107(13) -0.0012(15) -0.0156(14)
C14A 0.0526(18) 0.0491(16) 0.0604(19) -0.0179(15) 0.0017(15) -0.0030(14)
C26A 0.069(2) 0.0469(16) 0.0440(16) -0.0180(13) -0.0069(14) -0.0046(14)
C30 0.077(2) 0.0327(14) 0.069(2) -0.0038(14) -0.0061(18) -0.0051(14)
C27A 0.0552(18) 0.0513(17) 0.0482(17) -0.0015(14) -0.0034(14) 0.0063(14)
C13A 0.0459(17) 0.063(2) 0.064(2) -0.0321(17) 0.0001(15) 0.0025(14)
C31 0.0481(17) 0.0600(19) 0.0600(19) -0.0103(15) 0.0117(14) -0.0166(14)
C28 0.0616(19) 0.070(2) 0.0379(16) -0.0094(14) 0.0066(14) -0.0191(16)
C28A 0.087(3) 0.0425(16) 0.0550(19) -0.0095(14) 0.0057(17) -0.0116(16)
C29A 0.067(2) 0.077(2) 0.065(2) 0.0073(18) 0.0292(18) -0.0003(19)
C30A 0.078(4) 0.070(5) 0.050(3) 0.018(3) 0.014(3) 0.010(3)
C30' 0.077(8) 0.095(11) 0.067(8) 0.005(7) 0.017(6) 0.004(7)
C31A 0.060(3) 0.079(3) 0.073(3) -0.026(3) 0.014(2) -0.032(2)
C31' 0.077(8) 0.076(7) 0.076(8) -0.019(6) 0.026(6) -0.037(6)

loop_
_atom_type_symbol
_atom_type_description
_atom_type_scat_dispersion_real
_atom_type_scat_dispersion_imag
_atom_type_scat_source
C C 0.0033 0.0016 'International Tables Vol C Tables 4.2.6.8 and 6.1.1.4'
H H 0.0000 0.0000 'International Tables Vol C Tables 4.2.6.8 and 6.1.1.4'
N N 0.0061 0.0033 'International Tables Vol C Tables 4.2.6.8 and 6.1.1.4'
O O 0.0106 0.0060 'International Tables Vol C Tables 4.2.6.8 and 6.1.1.4'
Al Al 0.0645 0.0514 'International Tables Vol C Tables 4.2.6.8 and 6.1.1.4'

loop_
_geom_angle_atom_site_label_1
_geom_angle_atom_site_label_2
_geom_angle_atom_site_label_3
_geom_angle
_geom_angle_site_symmetry_1
_geom_angle_site_symmetry_3
_geom_angle_publ_flag
O1 Al1 C32 113.61(11) . . ?
O1 Al1 N3 98.47(9) . . ?
C32 Al1 N3 104.68(11) . . ?
O1 Al1 N1 133.95(9) . . ?
C32 Al1 N1 111.55(11) . . ?
N3 Al1 N1 78.21(9) . . ?
O1 Al1 N2 88.44(9) . . ?
C32 Al1 N2 99.40(11) . . ?
N3 Al1 N2 149.59(9) . . ?
N1 Al1 N2 75.82(9) . . ?
C19A O1A Al1A 132.54(16) . . ?
C19 O1 Al1 132.77(16) . . ?
O1A Al1A C32A 112.50(11) . . ?
O1A Al1A N3A 99.20(9) . . ?
C32A Al1A N3A 105.98(11) . . ?
O1A Al1A N1A 134.12(9) . . ?
C32A Al1A N1A 112.12(11) . . ?
N3A Al1A N1A 78.27(9) . . ?
O1A Al1A N2A 88.24(8) . . ?
C32A Al1A N2A 98.44(11) . . ?
N3A Al1A N2A 149.19(9) . . ?
N1A Al1A N2A 75.27(9) . . ?
C1 N1 C9 120.3(2) . . ?
C1 N1 Al1 119.76(17) . . ?
C9 N1 Al1 119.38(16) . . ?
C1A N1A C9A 120.6(2) . . ?
C1A N1A Al1A 119.29(18) . . ?
C9A N1A Al1A 119.47(16) . . ?
C17A N2A C8A 120.5(2) . . ?
C17A N2A Al1A 124.22(17) . . ?
C8A N2A Al1A 115.09(16) . . ?
C17 N2 C8 121.5(2) . . ?
C17 N2 Al1 123.70(18) . . ?
C8 N2 Al1 114.67(16) . . ?
C10A N3A C16A 103.2(2) . . ?
C10A N3A Al1A 114.79(17) . . ?
C16A N3A Al1A 141.25(18) . . ?
C10 N3 C16 102.9(2) . . ?
C10 N3 Al1 116.09(17) . . ?
C16 N3 Al1 140.35(17) . . ?
C10 N4 C11 103.2(2) . . ?
O1A C19A C20A 120.9(2) . . ?
O1A C19A C18A 120.8(2) . . ?
C20A C19A C18A 118.2(2) . . ?
N1 C9 C4 122.4(2) . . ?
N1 C9 C8 114.6(2) . . ?
C4 C9 C8 123.0(2) . . ?
C23A C18A C19A 120.3(2) . . ?
C23A C18A C17A 116.1(2) . . ?
C19A C18A C17A 123.3(2) . . ?
N4A C10A N3A 116.3(2) . . ?
N4A C10A C1A 127.5(2) . . ?
N3A C10A C1A 116.3(2) . . ?
C10A N4A C11A 103.4(2) . . ?
N1A C9A C4A 122.2(2) . . ?
N1A C9A C8A 115.0(2) . . ?
C4A C9A C8A 122.8(2) . . ?
C19 C18 C23 121.1(2) . . ?
C19 C18 C17 122.1(2) . . ?
C23 C18 C17 116.5(2) . . ?
C7A C8A C9A 119.3(2) . . ?
C7A C8A N2A 129.4(2) . . ?
C9A C8A N2A 111.2(2) . . ?
N1 C1 C2 120.9(2) . . ?
N1 C1 C10 110.3(2) . . ?
C2 C1 C10 128.8(2) . . ?
N2A C17A C18A 123.9(2) . . ?
C3A C2A C1A 119.2(2) . . ?
C21 C20 C19 117.2(2) . . ?
C21 C20 C24 121.1(2) . . ?
C19 C20 C24 121.6(2) . . ?
O1 C19 C18 121.9(2) . . ?
O1 C19 C20 119.8(2) . . ?
C18 C19 C20 118.3(2) . . ?
C8 C7 C6 118.6(3) . . ?
C23A C22A C21A 115.6(2) . . ?
C23A C22A C25A 123.3(3) . . ?
C21A C22A C25A 121.1(2) . . ?
N4A C11A C12A 129.7(3) . . ?
N4A C11A C16A 110.0(2) . . ?
C12A C11A C16A 120.2(3) . . ?
C9 C4 C5 117.1(2) . . ?
C9 C4 C3 116.3(2) . . ?
C5 C4 C3 126.6(2) . . ?
C9A C4A C3A 116.5(2) . . ?
C9A C4A C5A 116.6(2) . . ?
C3A C4A C5A 127.0(2) . . ?
N2 C17 C18 124.6(2) . . ?
C21A C20A C19A 117.7(2) . . ?
C21A C20A C24A 120.9(2) . . ?
C19A C20A C24A 121.3(2) . . ?
N4 C11 C12 130.7(3) . . ?
N4 C11 C16 109.6(2) . . ?
C12 C11 C16 119.7(3) . . ?
N1A C1A C2A 120.6(2) . . ?
N1A C1A C10A 110.5(2) . . ?
C2A C1A C10A 128.8(2) . . ?
C20 C21 C22 125.6(2) . . ?
C22A C23A C18A 122.3(2) . . ?
C2A C3A C4A 120.9(2) . . ?
C22 C23 C18 121.3(3) . . ?
C8A C7A C6A 118.9(2) . . ?
C7 C8 C9 118.5(2) . . ?
C7 C8 N2 129.9(2) . . ?
C9 C8 N2 111.5(2) . . ?
N3 C16 C15 130.9(2) . . ?
N3 C16 C11 107.4(2) . . ?
C15 C16 C11 121.6(2) . . ?
C2 C3 C4 120.9(2) . . ?
C20A C21A C22A 125.8(2) . . ?
C23 C22 C21 116.4(2) . . ?
C23 C22 C25 123.9(2) . . ?
C21 C22 C25 119.7(2) . . ?
C3 C2 C1 119.2(2) . . ?
C6A C5A C4A 120.4(2) . . ?
C26 C24 C20 107.9(2) . . ?
C26 C24 C27 110.4(2) . . ?
C20 C24 C27 112.2(2) . . ?
C26 C24 C28 107.6(2) . . ?
C20 C24 C28 112.2(2) . . ?
C27 C24 C28 106.4(2) . . ?
N3A C16A C15A 131.3(2) . . ?
N3A C16A C11A 107.0(2) . . ?
C15A C16A C11A 121.6(2) . . ?
N4 C10 N3 116.9(2) . . ?
N4 C10 C1 128.1(2) . . ?
N3 C10 C1 114.9(2) . . ?
C6 C5 C4 119.7(2) . . ?
C22 C25 C29 112.0(2) . . ?
C22 C25 C31 109.5(2) . . ?
C29 C25 C31 108.5(2) . . ?
C22 C25 C30 109.3(2) . . ?
C29 C25 C30 108.4(2) . . ?
C31 C25 C30 109.1(2) . . ?
C5A C6A C7A 121.9(3) . . ?
C13 C12 C11 118.4(3) . . ?
C13A C12A C11A 117.7(3) . . ?
C27A C24A C28A 107.1(2) . . ?
C27A C24A C20A 108.0(2) . . ?
C28A C24A C20A 112.5(2) . . ?
C27A C24A C26A 110.2(2) . . ?
C28A C24A C26A 107.5(2) . . ?
C20A C24A C26A 111.5(2) . . ?
C16 C15 C14 117.6(3) . . ?
C30A C25A C22A 112.4(3) . . ?
C30A C25A C30' 33.7(9) . . ?
C22A C25A C30' 100.0(8) . . ?
C30A C25A C29A 111.4(4) . . ?
C22A C25A C29A 112.6(2) . . ?
C30' C25A C29A 89.9(10) . . ?
C30A C25A C31' 64.6(9) . . ?
C22A C25A C31' 112.2(6) . . ?
C30' C25A C31' 98.3(15) . . ?
C29A C25A C31' 132.1(6) . . ?
C30A C25A C31A 111.6(6) . . ?
C22A C25A C31A 107.3(3) . . ?
C30' C25A C31A 143.7(12) . . ?
C29A C25A C31A 100.8(3) . . ?
C31' C25A C31A 49.4(7) . . ?
C5 C6 C7 123.0(3) . . ?
C15 C14 C13 120.3(3) . . ?
C14A C15A C16A 117.0(3) . . ?
C12 C13 C14 122.3(3) . . ?
C15A C14A C13A 121.9(3) . . ?
C12A C13A C14A 121.6(3) . . ?

loop_
_geom_bond_atom_site_label_1
_geom_bond_atom_site_label_2
_geom_bond_distance
_geom_bond_site_symmetry_2
_geom_bond_publ_flag
Al1 O1 1.777(2) . ?
Al1 C32 1.960(3) . ?
Al1 N3 1.975(2) . ?
Al1 N1 1.987(2) . ?
Al1 N2 2.082(2) . ?
O1A C19A 1.340(3) . ?
O1A Al1A 1.7878(19) . ?
O1 C19 1.333(3) . ?
Al1A C32A 1.946(3) . ?
Al1A N3A 1.996(2) . ?
Al1A N1A 1.999(2) . ?
Al1A N2A 2.090(2) . ?
N1 C1 1.335(3) . ?
N1 C9 1.360(3) . ?
N1A C1A 1.336(3) . ?
N1A C9A 1.355(3) . ?
N2A C17A 1.296(3) . ?
N2A C8A 1.424(3) . ?
N2 C17 1.294(3) . ?
N2 C8 1.422(3) . ?
N3A C10A 1.371(3) . ?
N3A C16A 1.381(3) . ?
N3 C10 1.373(3) . ?
N3 C16 1.387(3) . ?
N4 C10 1.322(3) . ?
N4 C11 1.380(3) . ?
C19A C20A 1.413(3) . ?
C19A C18A 1.421(3) . ?
C9 C4 1.396(3) . ?
C9 C8 1.411(3) . ?
C18A C23A 1.413(3) . ?
C18A C17A 1.433(3) . ?
C10A N4A 1.322(3) . ?
C10A C1A 1.446(4) . ?
N4A C11A 1.365(3) . ?
C9A C4A 1.404(3) . ?
C9A C8A 1.407(3) . ?
C18 C19 1.415(4) . ?
C18 C23 1.419(3) . ?
C18 C17 1.431(3) . ?
C8A C7A 1.374(3) . ?
C1 C2 1.410(3) . ?
C1 C10 1.457(4) . ?
C2A C3A 1.370(4) . ?
C2A C1A 1.408(3) . ?
C20 C21 1.392(4) . ?
C20 C19 1.429(3) . ?
C20 C24 1.535(4) . ?
C7 C8 1.380(4) . ?
C7 C6 1.411(4) . ?
C22A C23A 1.366(3) . ?
C22A C21A 1.403(4) . ?
C22A C25A 1.522(3) . ?
C11A C12A 1.398(4) . ?
C11A C16A 1.417(4) . ?
C4 C5 1.417(4) . ?
C4 C3 1.428(4) . ?
C4A C3A 1.414(4) . ?
C4A C5A 1.419(4) . ?
C20A C21A 1.383(4) . ?
C20A C24A 1.543(4) . ?
C11 C12 1.400(4) . ?
C11 C16 1.418(4) . ?
C21 C22 1.402(4) . ?
C23 C22 1.376(4) . ?
C7A C6A 1.409(4) . ?
C16 C15 1.389(4) . ?
C3 C2 1.359(4) . ?
C22 C25 1.524(3) . ?
C5A C6A 1.376(4) . ?
C24 C26 1.532(4) . ?
C24 C27 1.537(4) . ?
C24 C28 1.548(4) . ?
C16A C15A 1.390(4) . ?
C5 C6 1.359(4) . ?
C25 C29 1.525(4) . ?
C25 C31 1.534(4) . ?
C25 C30 1.535(4) . ?
C12 C13 1.355(4) . ?
C12A C13A 1.377(4) . ?
C24A C27A 1.535(4) . ?
C24A C28A 1.538(4) . ?
C24A C26A 1.547(4) . ?
C15 C14 1.391(4) . ?
C25A C30A 1.499(5) . ?
C25A C30' 1.532(9) . ?
C25A C29A 1.533(5) . ?
C25A C31' 1.564(9) . ?
C25A C31A 1.573(5) . ?
C14 C13 1.415(4) . ?
C15A C14A 1.382(4) . ?
C14A C13A 1.398(4) . ?

loop_
_geom_torsion_atom_site_label_1
_geom_torsion_atom_site_label_2
_geom_torsion_atom_site_label_3
_geom_torsion_atom_site_label_4
_geom_torsion
_geom_torsion_site_symmetry_1
_geom_torsion_site_symmetry_2
_geom_torsion_site_symmetry_3
_geom_torsion_site_symmetry_4
_geom_torsion_publ_flag
C32 Al1 O1 C19 72.0(2) . . . . ?
N3 Al1 O1 C19 -177.8(2) . . . . ?
N1 Al1 O1 C19 -96.1(2) . . . . ?
N2 Al1 O1 C19 -27.6(2) . . . . ?
C19A O1A Al1A C32A 68.5(2) . . . . ?
C19A O1A Al1A N3A -179.9(2) . . . . ?
C19A O1A Al1A N1A -97.4(2) . . . . ?
C19A O1A Al1A N2A -30.0(2) . . . . ?
O1 Al1 N1 C1 -98.9(2) . . . . ?
C32 Al1 N1 C1 92.8(2) . . . . ?
N3 Al1 N1 C1 -8.48(18) . . . . ?
N2 Al1 N1 C1 -172.51(19) . . . . ?
O1 Al1 N1 C9 90.0(2) . . . . ?
C32 Al1 N1 C9 -78.3(2) . . . . ?
N3 Al1 N1 C9 -179.60(19) . . . . ?
N2 Al1 N1 C9 16.37(17) . . . . ?
O1A Al1A N1A C1A -100.3(2) . . . . ?
C32A Al1A N1A C1A 93.9(2) . . . . ?
N3A Al1A N1A C1A -8.76(18) . . . . ?
N2A Al1A N1A C1A -172.83(19) . . . . ?
O1A Al1A N1A C9A 88.9(2) . . . . ?
C32A Al1A N1A C9A -76.9(2) . . . . ?
N3A Al1A N1A C9A -179.60(19) . . . . ?
N2A Al1A N1A C9A 16.32(17) . . . . ?
O1A Al1A N2A C17A 20.0(2) . . . . ?
C32A Al1A N2A C17A -92.5(2) . . . . ?
N3A Al1A N2A C17A 125.1(2) . . . . ?
N1A Al1A N2A C17A 156.7(2) . . . . ?
O1A Al1A N2A C8A -154.44(16) . . . . ?
C32A Al1A N2A C8A 93.07(18) . . . . ?
N3A Al1A N2A C8A -49.3(3) . . . . ?
N1A Al1A N2A C8A -17.70(16) . . . . ?
O1 Al1 N2 C17 21.5(2) . . . . ?
C32 Al1 N2 C17 -92.2(2) . . . . ?
N3 Al1 N2 C17 125.6(2) . . . . ?
N1 Al1 N2 C17 157.8(2) . . . . ?
O1 Al1 N2 C8 -154.29(17) . . . . ?
C32 Al1 N2 C8 92.03(18) . . . . ?
N3 Al1 N2 C8 -50.1(3) . . . . ?
N1 Al1 N2 C8 -17.98(16) . . . . ?
O1A Al1A N3A C10A 140.43(17) . . . . ?
C32A Al1A N3A C10A -102.86(19) . . . . ?
N1A Al1A N3A C10A 7.06(17) . . . . ?
N2A Al1A N3A C10A 38.3(3) . . . . ?
O1A Al1A N3A C16A -51.4(3) . . . . ?
C32A Al1A N3A C16A 65.3(3) . . . . ?
N1A Al1A N3A C16A 175.2(3) . . . . ?
N2A Al1A N3A C16A -153.6(2) . . . . ?
O1 Al1 N3 C10 139.46(18) . . . . ?
C32 Al1 N3 C10 -103.31(19) . . . . ?
N1 Al1 N3 C10 6.16(17) . . . . ?
N2 Al1 N3 C10 38.0(3) . . . . ?
O1 Al1 N3 C16 -52.3(3) . . . . ?
C32 Al1 N3 C16 65.0(3) . . . . ?
N1 Al1 N3 C16 174.4(3) . . . . ?
N2 Al1 N3 C16 -153.8(2) . . . . ?
Al1A O1A C19A C20A -159.99(19) . . . . ?
Al1A O1A C19A C18A 23.1(3) . . . . ?
C1 N1 C9 C4 -1.5(4) . . . . ?
Al1 N1 C9 C4 169.60(18) . . . . ?
C1 N1 C9 C8 177.1(2) . . . . ?
Al1 N1 C9 C8 -11.8(3) . . . . ?
O1A C19A C18A C23A 179.4(2) . . . . ?
C20A C19A C18A C23A 2.4(4) . . . . ?
O1A C19A C18A C17A 4.8(4) . . . . ?
C20A C19A C18A C17A -172.2(2) . . . . ?
C16A N3A C10A N4A 1.7(3) . . . . ?
Al1A N3A C10A N4A 174.15(17) . . . . ?
C16A N3A C10A C1A -177.5(2) . . . . ?
Al1A N3A C10A C1A -5.1(3) . . . . ?
N3A C10A N4A C11A -0.9(3) . . . . ?
C1A C10A N4A C11A 178.2(2) . . . . ?
C1A N1A C9A C4A -0.3(3) . . . . ?
Al1A N1A C9A C4A 170.42(17) . . . . ?
C1A N1A C9A C8A 177.1(2) . . . . ?
Al1A N1A C9A C8A -12.1(3) . . . . ?
N1A C9A C8A C7A 178.9(2) . . . . ?
C4A C9A C8A C7A -3.7(4) . . . . ?
N1A C9A C8A N2A -3.7(3) . . . . ?
C4A C9A C8A N2A 173.7(2) . . . . ?
C17A N2A C8A C7A 19.2(4) . . . . ?
Al1A N2A C8A C7A -166.1(2) . . . . ?
C17A N2A C8A C9A -157.8(2) . . . . ?
Al1A N2A C8A C9A 16.9(2) . . . . ?
C9 N1 C1 C2 1.1(4) . . . . ?
Al1 N1 C1 C2 -169.93(18) . . . . ?
C9 N1 C1 C10 179.6(2) . . . . ?
Al1 N1 C1 C10 8.6(3) . . . . ?
C8A N2A C17A C18A 169.3(2) . . . . ?
Al1A N2A C17A C18A -4.9(3) . . . . ?
C23A C18A C17A N2A 173.5(2) . . . . ?
C19A C18A C17A N2A -11.6(4) . . . . ?
Al1 O1 C19 C18 18.4(4) . . . . ?
Al1 O1 C19 C20 -164.20(18) . . . . ?
C23 C18 C19 O1 -178.9(2) . . . . ?
C17 C18 C19 O1 7.4(4) . . . . ?
C23 C18 C19 C20 3.6(4) . . . . ?
C17 C18 C19 C20 -170.0(2) . . . . ?
C21 C20 C19 O1 179.3(2) . . . . ?
C24 C20 C19 O1 2.7(4) . . . . ?
C21 C20 C19 C18 -3.2(3) . . . . ?
C24 C20 C19 C18 -179.8(2) . . . . ?
C10A N4A C11A C12A -177.2(3) . . . . ?
C10A N4A C11A C16A -0.3(3) . . . . ?
N1 C9 C4 C5 -179.6(2) . . . . ?
C8 C9 C4 C5 2.0(4) . . . . ?
N1 C9 C4 C3 0.6(4) . . . . ?
C8 C9 C4 C3 -177.9(2) . . . . ?
N1A C9A C4A C3A -1.1(3) . . . . ?
C8A C9A C4A C3A -178.4(2) . . . . ?
N1A C9A C4A C5A 179.8(2) . . . . ?
C8A C9A C4A C5A 2.6(3) . . . . ?
C8 N2 C17 C18 167.6(2) . . . . ?
Al1 N2 C17 C18 -7.8(4) . . . . ?
C19 C18 C17 N2 -10.4(4) . . . . ?
C23 C18 C17 N2 175.7(2) . . . . ?
O1A C19A C20A C21A -178.7(2) . . . . ?
C18A C19A C20A C21A -1.7(4) . . . . ?
O1A C19A C20A C24A 3.7(4) . . . . ?
C18A C19A C20A C24A -179.3(2) . . . . ?
C10 N4 C11 C12 -177.6(3) . . . . ?
C10 N4 C11 C16 -0.3(3) . . . . ?
C9A N1A C1A C2A 1.4(3) . . . . ?
Al1A N1A C1A C2A -169.35(18) . . . . ?
C9A N1A C1A C10A 179.0(2) . . . . ?
Al1A N1A C1A C10A 8.2(3) . . . . ?
C3A C2A C1A N1A -1.0(4) . . . . ?
C3A C2A C1A C10A -178.1(2) . . . . ?
N4A C10A C1A N1A 179.0(2) . . . . ?
N3A C10A C1A N1A -1.9(3) . . . . ?
N4A C10A C1A C2A -3.6(4) . . . . ?
N3A C10A C1A C2A 175.5(2) . . . . ?
C19 C20 C21 C22 0.0(4) . . . . ?
C24 C20 C21 C22 176.6(2) . . . . ?
C21A C22A C23A C18A -0.6(4) . . . . ?
C25A C22A C23A C18A -179.1(2) . . . . ?
C19A C18A C23A C22A -1.3(4) . . . . ?
C17A C18A C23A C22A 173.7(2) . . . . ?
C1A C2A C3A C4A -0.5(4) . . . . ?
C9A C4A C3A C2A 1.5(4) . . . . ?
C5A C4A C3A C2A -179.5(2) . . . . ?
C19 C18 C23 C22 -0.8(4) . . . . ?
C17 C18 C23 C22 173.2(2) . . . . ?
C9A C8A C7A C6A 1.9(4) . . . . ?
N2A C8A C7A C6A -175.0(2) . . . . ?
C6 C7 C8 C9 0.0(4) . . . . ?
C6 C7 C8 N2 -175.5(3) . . . . ?
N1 C9 C8 C7 179.5(2) . . . . ?
C4 C9 C8 C7 -2.0(4) . . . . ?
N1 C9 C8 N2 -4.2(3) . . . . ?
C4 C9 C8 N2 174.3(2) . . . . ?
C17 N2 C8 C7 17.2(4) . . . . ?
Al1 N2 C8 C7 -166.9(2) . . . . ?
C17 N2 C8 C9 -158.5(2) . . . . ?
Al1 N2 C8 C9 17.3(3) . . . . ?
C10 N3 C16 C15 175.8(3) . . . . ?
Al1 N3 C16 C15 6.6(5) . . . . ?
C10 N3 C16 C11 -1.4(3) . . . . ?
Al1 N3 C16 C11 -170.6(2) . . . . ?
N4 C11 C16 N3 1.1(3) . . . . ?
C12 C11 C16 N3 178.8(2) . . . . ?
N4 C11 C16 C15 -176.4(2) . . . . ?
C12 C11 C16 C15 1.3(4) . . . . ?
C9 C4 C3 C2 0.7(4) . . . . ?
C5 C4 C3 C2 -179.2(2) . . . . ?
C19A C20A C21A C22A -0.2(4) . . . . ?
C24A C20A C21A C22A 177.4(2) . . . . ?
C23A C22A C21A C20A 1.4(4) . . . . ?
C25A C22A C21A C20A 180.0(3) . . . . ?
C18 C23 C22 C21 -2.3(4) . . . . ?
C18 C23 C22 C25 178.6(2) . . . . ?
C20 C21 C22 C23 2.8(4) . . . . ?
C20 C21 C22 C25 -178.1(2) . . . . ?
C4 C3 C2 C1 -1.0(4) . . . . ?
N1 C1 C2 C3 0.1(4) . . . . ?
C10 C1 C2 C3 -178.1(2) . . . . ?
C9A C4A C5A C6A 0.2(4) . . . . ?
C3A C4A C5A C6A -178.7(3) . . . . ?
C21 C20 C24 C26 -107.2(3) . . . . ?
C19 C20 C24 C26 69.3(3) . . . . ?
C21 C20 C24 C27 131.0(3) . . . . ?
C19 C20 C24 C27 -52.6(3) . . . . ?
C21 C20 C24 C28 11.2(4) . . . . ?
C19 C20 C24 C28 -172.3(2) . . . . ?
C10A N3A C16A C15A 175.1(3) . . . . ?
Al1A N3A C16A C15A 6.2(5) . . . . ?
C10A N3A C16A C11A -1.7(3) . . . . ?
Al1A N3A C16A C11A -170.7(2) . . . . ?
N4A C11A C16A N3A 1.3(3) . . . . ?
C12A C11A C16A N3A 178.6(2) . . . . ?
N4A C11A C16A C15A -175.9(2) . . . . ?
C12A C11A C16A C15A 1.3(4) . . . . ?
C11 N4 C10 N3 -0.7(3) . . . . ?
C11 N4 C10 C1 176.2(2) . . . . ?
C16 N3 C10 N4 1.4(3) . . . . ?
Al1 N3 C10 N4 173.74(17) . . . . ?
C16 N3 C10 C1 -176.0(2) . . . . ?
Al1 N3 C10 C1 -3.6(3) . . . . ?
N1 C1 C10 N4 180.0(2) . . . . ?
C2 C1 C10 N4 -1.6(4) . . . . ?
N1 C1 C10 N3 -3.0(3) . . . . ?
C2 C1 C10 N3 175.4(2) . . . . ?
C9 C4 C5 C6 0.0(4) . . . . ?
C3 C4 C5 C6 179.8(3) . . . . ?
C23 C22 C25 C29 -4.8(4) . . . . ?
C21 C22 C25 C29 176.2(2) . . . . ?
C23 C22 C25 C31 115.6(3) . . . . ?
C21 C22 C25 C31 -63.5(3) . . . . ?
C23 C22 C25 C30 -125.0(3) . . . . ?
C21 C22 C25 C30 56.0(3) . . . . ?
C4A C5A C6A C7A -1.9(4) . . . . ?
C8A C7A C6A C5A 0.9(4) . . . . ?
N4 C11 C12 C13 177.2(3) . . . . ?
C16 C11 C12 C13 0.1(4) . . . . ?
N4A C11A C12A C13A 176.3(3) . . . . ?
C16A C11A C12A C13A -0.4(4) . . . . ?
C21A C20A C24A C27A -111.5(3) . . . . ?
C19A C20A C24A C27A 66.1(3) . . . . ?
C21A C20A C24A C28A 6.5(4) . . . . ?
C19A C20A C24A C28A -176.0(3) . . . . ?
C21A C20A C24A C26A 127.3(3) . . . . ?
C19A C20A C24A C26A -55.2(3) . . . . ?
N3 C16 C15 C14 -178.7(3) . . . . ?
C11 C16 C15 C14 -1.8(4) . . . . ?
C23A C22A C25A C30A -123.0(6) . . . . ?
C21A C22A C25A C30A 58.5(6) . . . . ?
C23A C22A C25A C30' -90.2(13) . . . . ?
C21A C22A C25A C30' 91.3(13) . . . . ?
C23A C22A C25A C29A 3.8(4) . . . . ?
C21A C22A C25A C29A -174.7(3) . . . . ?
C23A C22A C25A C31' 166.4(9) . . . . ?
C21A C22A C25A C31' -12.1(9) . . . . ?
C23A C22A C25A C31A 113.9(3) . . . . ?
C21A C22A C25A C31A -64.6(4) . . . . ?
C4 C5 C6 C7 -2.0(4) . . . . ?
C8 C7 C6 C5 2.0(4) . . . . ?
C16 C15 C14 C13 1.0(4) . . . . ?
N3A C16A C15A C14A -177.4(3) . . . . ?
C11A C16A C15A C14A -0.9(4) . . . . ?
C11 C12 C13 C14 -1.0(4) . . . . ?
C15 C14 C13 C12 0.4(4) . . . . ?
C16A C15A C14A C13A -0.4(4) . . . . ?
C11A C12A C13A C14A -0.9(4) . . . . ?
C15A C14A C13A C12A 1.4(5) . . . . ?

loop_
_platon_squeeze_void_nr
_platon_squeeze_void_average_x
_platon_squeeze_void_average_y
_platon_squeeze_void_average_z
_platon_squeeze_void_volume
_platon_squeeze_void_count_electrons
_platon_squeeze_void_content
1 0.000 0.500 0.500 247 48 ' '
2 -0.075 0.500 0.000 403 78 ' '
